data_7018680
loop_
_publ_author_name
'Hirai, Kenji'
'Uehara, Hiromitsu'
'Kitagawa, Susumu'
'Furukawa, Shuhei'

_publ_section_title
;
 Redox reaction in two-dimensional porous coordination polymers based on
 ferrocenedicarboxylates.
;
_journal_issue 14
_journal_name_full 'Dalton transactions (Cambridge, England : 2003)'
_journal_page_first 3924
_journal_page_last 3927
_journal_paper_doi 10.1039/c2dt12304e
_journal_volume 41
_journal_year 2012
_chemical_formula_moiety 'C28 H20 Fe N2 O4 Zn'
_chemical_formula_sum 'C28 H20 Fe N2 O4 Zn'
_chemical_formula_weight 569.70
_space_group_IT_number 14
_symmetry_cell_setting monoclinic
_symmetry_Int_Tables_number 14
_symmetry_space_group_name_Hall '-P 2ybc'
_symmetry_space_group_name_H-M 'P 1 21/c 1'
_atom_sites_solution_hydrogens geom
_atom_sites_solution_primary direct
_atom_sites_solution_secondary difmap
_cell_angle_alpha 90.0000
_cell_angle_beta 99.212(12)
_cell_angle_gamma 90.0000
_cell_formula_units_Z 4
_cell_length_a 9.072(6)
_cell_length_b 21.526(12)
_cell_length_c 14.375(9)
_cell_measurement_reflns_used 6318
_cell_measurement_temperature 223
_cell_measurement_theta_max 27.47
_cell_measurement_theta_min 3.02
_cell_volume 2771(3)
_computing_cell_refinement CrystalClear
_computing_data_collection 'CrystalClear (Rigaku Inc., 2008)'
_computing_data_reduction CrystalClear
_computing_molecular_graphics 'CrystalStructure 4.0'
_computing_publication_material 'CrystalStructure 4.0 (Rigaku, 2010)'
_computing_structure_refinement 'SHELXL97 (Sheldrick, 2008)'
_computing_structure_solution 'SIR92 (Altomare, et al., 1994)'
_diffrn_ambient_temperature 223
_diffrn_detector_area_resol_mean 7.111
_diffrn_measured_fraction_theta_full 0.967
_diffrn_measured_fraction_theta_max 0.967
_diffrn_measurement_device_type 'Rigaku Saturn724'
_diffrn_measurement_method \w
_diffrn_radiation_type 'Mo K\a'
_diffrn_radiation_wavelength 0.71075
_diffrn_reflns_av_R_equivalents 0.0997
_diffrn_reflns_limit_h_max 11
_diffrn_reflns_limit_h_min -11
_diffrn_reflns_limit_k_max 24
_diffrn_reflns_limit_k_min -27
_diffrn_reflns_limit_l_max 17
_diffrn_reflns_limit_l_min -17
_diffrn_reflns_number 20495
_diffrn_reflns_theta_full 27.49
_diffrn_reflns_theta_max 27.48
_diffrn_standards_number 0
_exptl_absorpt_coefficient_mu 1.422
_exptl_absorpt_correction_T_max 0.752
_exptl_absorpt_correction_T_min 0.402
_exptl_absorpt_correction_type multi-scan
_exptl_absorpt_process_details 'REQAB (Rigaku, 1998)'
_exptl_crystal_colour brown
_exptl_crystal_density_diffrn 1.365
_exptl_crystal_density_method 'not measured'
_exptl_crystal_description prism
_exptl_crystal_F_000 1160.00
_exptl_crystal_size_max 0.010
_exptl_crystal_size_mid 0.010
_exptl_crystal_size_min 0.010
_platon_squeeze_details
;
;
_refine_diff_density_max 1.750
_refine_diff_density_min -1.000
_refine_ls_extinction_method none
_refine_ls_goodness_of_fit_ref 1.016
_refine_ls_hydrogen_treatment constr
_refine_ls_number_parameters 325
_refine_ls_number_reflns 6166
_refine_ls_number_restraints 0
_refine_ls_R_factor_gt 0.0792
_refine_ls_shift/su_max 0.001
_refine_ls_structure_factor_coef Fsqd
_refine_ls_weighting_details 'w = 1/[\s^2^(Fo^2^)+(0.1172P)^2^+0.0000P] where P=(Fo^2^+2Fc^2^)/3'
_refine_ls_weighting_scheme calc
_refine_ls_wR_factor_ref 0.2253
_reflns_number_gt 3789
_reflns_number_total 6166
_reflns_threshold_expression F^2^>2.0\s(F^2^)
_cod_data_source_file c2dt12304e.txt
_cod_data_source_block '__Zn_Fcdc_dpb'
_cod_database_code 7018680

loop_
_symmetry_equiv_pos_site_id
_symmetry_equiv_pos_as_xyz
1 +X,+Y,+Z
2 -X,1/2+Y,1/2-Z
3 -X,-Y,-Z
4 +X,1/2-Y,1/2+Z

loop_
_atom_site_label
_atom_site_type_symbol
_atom_site_fract_x
_atom_site_fract_y
_atom_site_fract_z
_atom_site_U_iso_or_equiv
_atom_site_adp_type
_atom_site_occupancy
_atom_site_symmetry_multiplicity
_atom_site_calc_flag
_atom_site_refinement_flags
Zn1 Zn 0.81863(6) 0.44509(3) 1.04358(4) 0.0316(2) Uani 1.0 4 d .
Fe1 Fe 0.30057(9) 0.29746(3) 1.03174(6) 0.0363(3) Uani 1.0 4 d .
O1 O 0.6364(4) 0.41001(17) 1.0922(3) 0.0384(9) Uani 1.0 4 d .
O2 O 0.7298(5) 0.32184(19) 1.0461(4) 0.0578(12) Uani 1.0 4 d .
O3 O 0.2163(4) 0.46214(16) 0.9424(3) 0.0383(9) Uani 1.0 4 d .
O4 O 0.0047(4) 0.4282(2) 0.9848(3) 0.0466(10) Uani 1.0 4 d .
N1 N 0.6893(5) 0.43935(19) 0.9045(3) 0.0318(10) Uani 1.0 4 d .
N2 N -0.0500(5) 0.4356(2) 0.1814(4) 0.0365(10) Uani 1.0 4 d .
C1 C 0.6313(6) 0.3506(3) 1.0801(4) 0.0361(12) Uani 1.0 4 d .
C2 C 0.1261(6) 0.4188(3) 0.9569(4) 0.0309(11) Uani 1.0 4 d .
C3 C 0.5033(6) 0.3174(3) 1.1116(4) 0.0361(12) Uani 1.0 4 d .
C4 C 0.4776(7) 0.2512(3) 1.1088(5) 0.0462(15) Uani 1.0 4 d .
C5 C 0.3419(8) 0.2413(3) 1.1484(5) 0.0511(16) Uani 1.0 4 d .
C6 C 0.2870(7) 0.2998(3) 1.1723(5) 0.0482(15) Uani 1.0 4 d .
C7 C 0.3842(7) 0.3465(3) 1.1515(4) 0.0405(13) Uani 1.0 4 d .
C8 C 0.1694(6) 0.3533(3) 0.9377(4) 0.0333(11) Uani 1.0 4 d .
C9 C 0.2955(7) 0.3335(3) 0.8992(4) 0.0409(13) Uani 1.0 4 d .
C10 C 0.2928(8) 0.2667(3) 0.8978(5) 0.0538(17) Uani 1.0 4 d .
C11 C 0.1621(8) 0.2471(3) 0.9316(6) 0.062(2) Uani 1.0 4 d .
C12 C 0.0842(7) 0.3010(3) 0.9573(5) 0.0429(14) Uani 1.0 4 d .
C13 C 0.7183(6) 0.3983(3) 0.8372(4) 0.0403(13) Uani 1.0 4 d .
C14 C 0.6290(6) 0.3927(3) 0.7504(4) 0.0395(13) Uani 1.0 4 d .
C15 C 0.5030(6) 0.4323(3) 0.7274(4) 0.0337(11) Uani 1.0 4 d .
C16 C 0.4761(6) 0.4740(3) 0.7973(4) 0.0376(12) Uani 1.0 4 d .
C17 C 0.5743(6) 0.4769(3) 0.8826(4) 0.0354(12) Uani 1.0 4 d .
C18 C 0.4047(6) 0.4304(3) 0.6350(4) 0.0381(12) Uani 1.0 4 d .
C19 C 0.4673(7) 0.4191(3) 0.5518(4) 0.0417(13) Uani 1.0 4 d .
C20 C 0.3772(7) 0.4193(3) 0.4644(5) 0.0433(14) Uani 1.0 4 d .
C21 C 0.2239(7) 0.4308(3) 0.4558(4) 0.0397(13) Uani 1.0 4 d .
C22 C 0.1616(7) 0.4399(3) 0.5385(4) 0.0429(14) Uani 1.0 4 d .
C23 C 0.2537(7) 0.4401(3) 0.6264(4) 0.0424(13) Uani 1.0 4 d .
C24 C 0.1264(6) 0.4321(3) 0.3622(4) 0.0347(12) Uani 1.0 4 d .
C25 C 0.1816(7) 0.4555(3) 0.2827(5) 0.0535(17) Uani 1.0 4 d .
C26 C 0.0902(7) 0.4572(3) 0.1966(5) 0.0531(17) Uani 1.0 4 d .
C27 C -0.1043(7) 0.4124(3) 0.2565(4) 0.0484(15) Uani 1.0 4 d .
C28 C -0.0189(7) 0.4089(3) 0.3471(4) 0.0441(14) Uani 1.0 4 d .
H1 H 0.5406 0.2191 1.0856 0.0554 Uiso 1.0 4 calc R
H2 H 0.2943 0.2006 1.1559 0.0613 Uiso 1.0 4 calc R
H3 H 0.1945 0.3066 1.1992 0.0579 Uiso 1.0 4 calc R
H4 H 0.3723 0.3916 1.1612 0.0486 Uiso 1.0 4 calc R
H5 H 0.3721 0.3605 0.8781 0.0491 Uiso 1.0 4 calc R
H6 H 0.3670 0.2394 0.8748 0.0645 Uiso 1.0 4 calc R
H7 H 0.1311 0.2034 0.9383 0.0744 Uiso 1.0 4 calc R
H8 H -0.0096 0.3015 0.9843 0.0514 Uiso 1.0 4 calc R
H9 H 0.8029 0.3726 0.8507 0.0483 Uiso 1.0 4 calc R
H10 H 0.6514 0.3630 0.7068 0.0474 Uiso 1.0 4 calc R
H11 H 0.3919 0.5001 0.7869 0.0451 Uiso 1.0 4 calc R
H12 H 0.5575 0.5072 0.9267 0.0425 Uiso 1.0 4 calc R
H13 H 0.5702 0.4115 0.5563 0.0500 Uiso 1.0 4 calc R
H14 H 0.4198 0.4117 0.4101 0.0520 Uiso 1.0 4 calc R
H15 H 0.0582 0.4460 0.5346 0.0515 Uiso 1.0 4 calc R
H16 H 0.2111 0.4470 0.6809 0.0509 Uiso 1.0 4 calc R
H17 H 0.2806 0.4697 0.2886 0.0641 Uiso 1.0 4 calc R
H18 H 0.1284 0.4747 0.1454 0.0637 Uiso 1.0 4 calc R
H19 H -0.2033 0.3979 0.2478 0.0581 Uiso 1.0 4 calc R
H20 H -0.0595 0.3911 0.3971 0.0530 Uiso 1.0 4 calc R

loop_
_atom_site_aniso_label
_atom_site_aniso_U_11
_atom_site_aniso_U_22
_atom_site_aniso_U_33
_atom_site_aniso_U_12
_atom_site_aniso_U_13
_atom_site_aniso_U_23
Zn1 0.0317(4) 0.0277(4) 0.0341(4) 0.0002(3) 0.0016(3) 0.0004(3)
Fe1 0.0354(5) 0.0253(4) 0.0480(6) -0.0010(3) 0.0055(4) 0.0028(4)
O1 0.035(2) 0.039(2) 0.040(3) -0.0062(16) 0.0037(16) -0.0017(17)
O2 0.044(3) 0.044(3) 0.087(4) 0.005(2) 0.017(3) -0.007(3)
O3 0.043(2) 0.0273(18) 0.043(3) -0.0017(15) 0.0013(17) -0.0009(17)
O4 0.030(2) 0.059(3) 0.052(3) 0.0116(17) 0.0100(18) -0.003(2)
N1 0.035(3) 0.032(3) 0.028(3) 0.0018(17) 0.0029(18) 0.0006(18)
N2 0.035(3) 0.035(3) 0.038(3) -0.0004(18) 0.003(2) 0.006(2)
C1 0.037(3) 0.031(3) 0.037(3) 0.005(2) -0.002(3) 0.003(3)
C2 0.036(3) 0.025(3) 0.027(3) 0.001(2) -0.008(2) 0.003(2)
C3 0.031(3) 0.033(3) 0.042(4) 0.002(2) -0.001(3) 0.001(3)
C4 0.042(4) 0.030(3) 0.063(4) -0.003(3) -0.001(3) 0.014(3)
C5 0.056(4) 0.037(3) 0.058(4) -0.005(3) 0.002(3) 0.016(3)
C6 0.039(3) 0.058(4) 0.048(4) -0.007(3) 0.006(3) 0.017(3)
C7 0.043(3) 0.037(3) 0.040(4) -0.006(3) 0.002(3) -0.001(3)
C8 0.037(3) 0.033(3) 0.028(3) -0.007(2) -0.002(2) -0.003(3)
C9 0.044(3) 0.036(3) 0.044(4) 0.002(3) 0.011(3) -0.004(3)
C10 0.052(4) 0.046(4) 0.062(5) 0.008(3) 0.004(3) -0.019(4)
C11 0.062(5) 0.030(3) 0.085(5) -0.002(3) -0.015(4) -0.017(4)
C12 0.040(3) 0.031(3) 0.052(4) -0.005(3) -0.010(3) 0.002(3)
C13 0.037(3) 0.036(3) 0.043(4) 0.012(3) -0.005(3) -0.009(3)
C14 0.036(3) 0.037(3) 0.046(4) 0.008(3) 0.007(3) -0.010(3)
C15 0.034(3) 0.030(3) 0.035(3) -0.001(2) -0.001(3) -0.003(3)
C16 0.034(3) 0.034(3) 0.043(4) 0.005(2) -0.002(3) 0.000(3)
C17 0.039(3) 0.042(3) 0.023(3) 0.004(3) -0.002(2) 0.002(3)
C18 0.040(3) 0.034(3) 0.038(3) -0.001(3) -0.002(3) -0.004(3)
C19 0.039(3) 0.042(3) 0.041(4) 0.009(3) -0.003(3) -0.003(3)
C20 0.040(3) 0.044(4) 0.044(4) -0.004(3) 0.002(3) -0.009(3)
C21 0.039(3) 0.042(3) 0.037(4) -0.005(3) 0.002(3) 0.005(3)
C22 0.042(3) 0.048(4) 0.036(4) 0.007(3) -0.002(3) 0.004(3)
C23 0.042(3) 0.047(4) 0.038(4) 0.007(3) 0.006(3) 0.004(3)
C24 0.037(3) 0.029(3) 0.035(3) 0.000(2) -0.003(3) -0.001(3)
C25 0.043(4) 0.068(5) 0.043(4) -0.022(3) -0.013(3) 0.014(4)
C26 0.045(4) 0.067(4) 0.044(4) -0.021(3) -0.005(3) 0.007(3)
C27 0.035(3) 0.064(4) 0.043(4) -0.010(3) -0.004(3) 0.007(3)
C28 0.039(3) 0.055(4) 0.035(3) -0.005(3) -0.002(3) 0.006(3)

loop_
_atom_type_symbol
_atom_type_description
_atom_type_scat_dispersion_real
_atom_type_scat_dispersion_imag
_atom_type_scat_source
C C 0.0033 0.0016
;
International Tables for Crystallography
(1992, Vol. C, Tables 4.2.6.8 and 6.1.1.4)
;
H H 0.0000 0.0000
;
International Tables for Crystallography
(1992, Vol. C, Table 6.1.1.4)
;
N N 0.0061 0.0033
;
International Tables for Crystallography
(1992, Vol. C, Tables 4.2.6.8 and 6.1.1.4)
;
O O 0.0106 0.0060
;
International Tables for Crystallography
(1992, Vol. C, Tables 4.2.6.8 and 6.1.1.4)
;
Zn Zn 0.2839 1.4301
;
International Tables for Crystallography
(1992, Vol. C, Tables 4.2.6.8 and 6.1.1.4)
;
Fe Fe 0.3463 0.8444
;
International Tables for Crystallography
(1992, Vol. C, Tables 4.2.6.8 and 6.1.1.4)
;

loop_
_geom_angle_atom_site_label_1
_geom_angle_atom_site_label_2
_geom_angle_atom_site_label_3
_geom_angle
_geom_angle_publ_flag
_geom_angle_site_symmetry_1
_geom_angle_site_symmetry_3
O1 Zn1 O3 100.47(16) yes . 3_667
O1 Zn1 O4 147.85(17) yes . 1_655
O1 Zn1 N1 86.90(16) yes . .
O1 Zn1 N2 90.53(16) yes . 1_656
O3 Zn1 O4 111.59(17) yes 3_667 1_655
O3 Zn1 N1 94.48(15) yes 3_667 .
O3 Zn1 N2 94.24(16) yes 3_667 1_656
O4 Zn1 N1 88.22(17) yes 1_655 .
O4 Zn1 N2 89.50(17) yes 1_655 1_656
N1 Zn1 N2 171.23(17) yes . 1_656
C3 Fe1 C4 41.1(2) yes . .
C3 Fe1 C5 68.7(3) yes . .
C3 Fe1 C6 68.4(3) yes . .
C3 Fe1 C7 41.2(3) yes . .
C3 Fe1 C8 128.5(2) yes . .
C3 Fe1 C9 109.0(3) yes . .
C3 Fe1 C10 119.4(3) yes . .
C3 Fe1 C11 153.2(3) yes . .
C3 Fe1 C12 165.3(2) yes . .
C4 Fe1 C5 41.4(3) yes . .
C4 Fe1 C6 69.2(3) yes . .
C4 Fe1 C7 69.3(3) yes . .
C4 Fe1 C8 164.4(3) yes . .
C4 Fe1 C9 125.7(3) yes . .
C4 Fe1 C10 105.0(3) yes . .
C4 Fe1 C11 117.3(3) yes . .
C4 Fe1 C12 152.3(3) yes . .
C5 Fe1 C6 40.5(3) yes . .
C5 Fe1 C7 67.9(3) yes . .
C5 Fe1 C8 153.9(3) yes . .
C5 Fe1 C9 162.9(3) yes . .
C5 Fe1 C10 123.9(3) yes . .
C5 Fe1 C11 105.8(3) yes . .
C5 Fe1 C12 118.4(3) yes . .
C6 Fe1 C7 39.9(3) yes . .
C6 Fe1 C8 121.2(3) yes . .
C6 Fe1 C9 155.9(3) yes . .
C6 Fe1 C10 161.6(3) yes . .
C6 Fe1 C11 125.2(3) yes . .
C6 Fe1 C12 107.8(3) yes . .
C7 Fe1 C8 110.5(3) yes . .
C7 Fe1 C9 122.3(3) yes . .
C7 Fe1 C10 156.1(3) yes . .
C7 Fe1 C11 163.0(3) yes . .
C7 Fe1 C12 127.0(3) yes . .
C8 Fe1 C9 40.4(3) yes . .
C8 Fe1 C10 68.6(3) yes . .
C8 Fe1 C11 67.8(3) yes . .
C8 Fe1 C12 40.3(3) yes . .
C9 Fe1 C10 41.3(3) yes . .
C9 Fe1 C11 68.2(3) yes . .
C9 Fe1 C12 68.3(3) yes . .
C10 Fe1 C11 40.5(3) yes . .
C10 Fe1 C12 68.7(3) yes . .
C11 Fe1 C12 40.6(3) yes . .
Zn1 O1 C1 109.5(4) yes . .
Zn1 O3 C2 125.8(4) yes 3_667 .
Zn1 O4 C2 174.2(4) yes 1_455 .
Zn1 N1 C13 123.8(4) yes . .
Zn1 N1 C17 118.6(4) yes . .
C13 N1 C17 117.6(5) yes . .
Zn1 N2 C26 119.3(4) yes 1_454 .
Zn1 N2 C27 123.5(4) yes 1_454 .
C26 N2 C27 117.1(5) yes . .
O1 C1 O2 122.1(5) yes . .
O1 C1 C3 116.5(5) yes . .
O2 C1 C3 121.3(5) yes . .
O3 C2 O4 123.7(5) yes . .
O3 C2 C8 117.5(5) yes . .
O4 C2 C8 118.8(5) yes . .
Fe1 C3 C1 126.9(4) yes . .
Fe1 C3 C4 69.6(3) yes . .
Fe1 C3 C7 69.7(3) yes . .
C1 C3 C4 126.5(5) yes . .
C1 C3 C7 125.4(5) yes . .
C4 C3 C7 108.1(5) yes . .
Fe1 C4 C3 69.3(3) yes . .
Fe1 C4 C5 69.2(4) yes . .
C3 C4 C5 106.2(5) yes . .
Fe1 C5 C4 69.4(4) yes . .
Fe1 C5 C6 69.4(4) yes . .
C4 C5 C6 108.4(6) yes . .
Fe1 C6 C5 70.1(4) yes . .
Fe1 C6 C7 70.5(4) yes . .
C5 C6 C7 109.2(6) yes . .
Fe1 C7 C3 69.2(3) yes . .
Fe1 C7 C6 69.5(4) yes . .
C3 C7 C6 108.1(5) yes . .
Fe1 C8 C2 125.0(4) yes . .
Fe1 C8 C9 70.1(3) yes . .
Fe1 C8 C12 71.3(3) yes . .
C2 C8 C9 127.4(5) yes . .
C2 C8 C12 122.8(5) yes . .
C9 C8 C12 109.8(5) yes . .
Fe1 C9 C8 69.5(4) yes . .
Fe1 C9 C10 68.5(4) yes . .
C8 C9 C10 107.1(6) yes . .
Fe1 C10 C9 70.3(4) yes . .
Fe1 C10 C11 71.0(4) yes . .
C9 C10 C11 107.8(6) yes . .
Fe1 C11 C10 68.5(4) yes . .
Fe1 C11 C12 70.5(4) yes . .
C10 C11 C12 108.7(6) yes . .
Fe1 C12 C8 68.4(3) yes . .
Fe1 C12 C11 69.0(4) yes . .
C8 C12 C11 106.5(6) yes . .
N1 C13 C14 122.9(5) yes . .
C13 C14 C15 119.6(5) yes . .
C14 C15 C16 116.3(5) yes . .
C14 C15 C18 122.7(5) yes . .
C16 C15 C18 120.9(5) yes . .
C15 C16 C17 119.9(5) yes . .
N1 C17 C16 123.5(5) yes . .
C15 C18 C19 119.6(5) yes . .
C15 C18 C23 121.8(6) yes . .
C19 C18 C23 118.5(5) yes . .
C18 C19 C20 120.3(6) yes . .
C19 C20 C21 121.0(6) yes . .
C20 C21 C22 118.5(5) yes . .
C20 C21 C24 121.5(6) yes . .
C22 C21 C24 120.0(5) yes . .
C21 C22 C23 120.0(6) yes . .
C18 C23 C22 121.7(6) yes . .
C21 C24 C25 120.2(5) yes . .
C21 C24 C28 123.0(5) yes . .
C25 C24 C28 116.8(5) yes . .
C24 C25 C26 119.8(6) yes . .
N2 C26 C25 123.9(6) yes . .
N2 C27 C28 122.8(6) yes . .
C24 C28 C27 119.5(6) yes . .
Fe1 C4 H1 126.914 no . .
C3 C4 H1 126.911 no . .
C5 C4 H1 126.922 no . .
Fe1 C5 H2 125.769 no . .
C4 C5 H2 125.769 no . .
C6 C5 H2 125.766 no . .
Fe1 C6 H3 125.416 no . .
C5 C6 H3 125.409 no . .
C7 C6 H3 125.419 no . .
Fe1 C7 H4 125.950 no . .
C3 C7 H4 125.950 no . .
C6 C7 H4 125.949 no . .
Fe1 C9 H5 126.450 no . .
C8 C9 H5 126.455 no . .
C10 C9 H5 126.452 no . .
Fe1 C10 H6 126.058 no . .
C9 C10 H6 126.048 no . .
C11 C10 H6 126.065 no . .
Fe1 C11 H7 125.623 no . .
C10 C11 H7 125.608 no . .
C12 C11 H7 125.628 no . .
Fe1 C12 H8 126.764 no . .
C8 C12 H8 126.769 no . .
C11 C12 H8 126.761 no . .
N1 C13 H9 118.530 no . .
C14 C13 H9 118.542 no . .
C13 C14 H10 120.207 no . .
C15 C14 H10 120.218 no . .
C15 C16 H11 120.034 no . .
C17 C16 H11 120.028 no . .
N1 C17 H12 118.266 no . .
C16 C17 H12 118.271 no . .
C18 C19 H13 119.865 no . .
C20 C19 H13 119.868 no . .
C19 C20 H14 119.502 no . .
C21 C20 H14 119.500 no . .
C21 C22 H15 120.006 no . .
C23 C22 H15 120.006 no . .
C18 C23 H16 119.175 no . .
C22 C23 H16 119.170 no . .
C24 C25 H17 120.084 no . .
C26 C25 H17 120.098 no . .
N2 C26 H18 118.069 no . .
C25 C26 H18 118.073 no . .
N2 C27 H19 118.585 no . .
C28 C27 H19 118.601 no . .
C24 C28 H20 120.263 no . .
C27 C28 H20 120.260 no . .

loop_
_geom_bond_atom_site_label_1
_geom_bond_atom_site_label_2
_geom_bond_distance
_geom_bond_publ_flag
_geom_bond_site_symmetry_2
Zn1 O1 2.040(4) yes .
Zn1 O3 2.037(4) yes 3_667
Zn1 O4 2.038(5) yes 1_655
Zn1 N1 2.154(4) yes .
Zn1 N2 2.152(5) yes 1_656
Fe1 C3 2.051(5) yes .
Fe1 C4 2.056(6) yes .
Fe1 C5 2.053(7) yes .
Fe1 C6 2.044(7) yes .
Fe1 C7 2.058(6) yes .
Fe1 C8 2.043(5) yes .
Fe1 C9 2.051(6) yes .
Fe1 C10 2.027(7) yes .
Fe1 C11 2.061(7) yes .
Fe1 C12 2.081(6) yes .
O1 C1 1.290(7) yes .
O2 C1 1.249(8) yes .
O3 C2 1.280(7) yes .
O4 C2 1.247(7) yes .
N1 C13 1.367(7) yes .
N1 C17 1.317(7) yes .
N2 C26 1.340(8) yes .
N2 C27 1.352(8) yes .
C1 C3 1.494(8) yes .
C2 C8 1.502(8) yes .
C3 C4 1.442(8) yes .
C3 C7 1.445(9) yes .
C4 C5 1.453(10) yes .
C5 C6 1.417(9) yes .
C6 C7 1.400(9) yes .
C8 C9 1.415(9) yes .
C8 C12 1.419(8) yes .
C9 C10 1.438(9) yes .
C10 C11 1.416(11) yes .
C11 C12 1.437(9) yes .
C13 C14 1.380(8) yes .
C14 C15 1.420(8) yes .
C15 C16 1.398(8) yes .
C15 C18 1.477(8) yes .
C16 C17 1.397(7) yes .
C18 C19 1.424(9) yes .
C18 C23 1.371(8) yes .
C19 C20 1.385(8) yes .
C20 C21 1.399(8) yes .
C21 C22 1.410(9) yes .
C21 C24 1.488(8) yes .
C22 C23 1.398(8) yes .
C24 C25 1.411(9) yes .
C24 C28 1.394(8) yes .
C25 C26 1.375(8) yes .
C27 C28 1.406(8) yes .
C4 H1 0.990 no .
C5 H2 0.990 no .
C6 H3 0.990 no .
C7 H4 0.990 no .
C9 H5 0.990 no .
C10 H6 0.990 no .
C11 H7 0.990 no .
C12 H8 0.990 no .
C13 H9 0.940 no .
C14 H10 0.940 no .
C16 H11 0.940 no .
C17 H12 0.940 no .
C19 H13 0.940 no .
C20 H14 0.940 no .
C22 H15 0.940 no .
C23 H16 0.940 no .
C25 H17 0.940 no .
C26 H18 0.940 no .
C27 H19 0.940 no .
C28 H20 0.940 no .

loop_
_geom_contact_atom_site_label_1
_geom_contact_atom_site_label_2
_geom_contact_distance
_geom_contact_publ_flag
_geom_contact_site_symmetry_2
Zn1 O2 2.775(5) no .
Zn1 O4 3.222(5) no 3_667
O1 C7 2.908(7) no .
O1 C16 3.213(7) no 3_667
O1 C17 3.305(7) no .
O1 C17 3.152(7) no 3_667
O1 C27 3.055(7) no 1_656
O2 O4 3.598(7) no 1_655
O2 N1 3.231(7) no .
O2 N2 3.539(6) no 1_656
O2 C4 3.003(8) no .
O2 C13 3.411(8) no .
O3 C9 2.952(7) no .
O3 C16 3.398(8) no .
O3 C17 3.505(7) no .
O3 C17 3.183(6) no 3_667
O3 C26 3.599(7) no 3_566
O4 O4 3.124(7) no 3_567
O4 C12 2.876(7) no .
O4 C13 3.147(7) no 1_455
O4 C26 3.083(8) no 1_556
O4 C26 3.592(8) no 3_566
N1 C1 3.274(7) no .
N1 C15 2.825(7) no .
N1 C26 3.463(8) no 3_666
N2 C1 3.532(7) no 1_454
N2 C24 2.826(7) no .
C1 C27 3.465(8) no 1_656
C6 C10 3.536(10) no 4_555
C13 C16 2.723(8) no .
C14 C17 2.728(8) no .
C14 C19 3.046(8) no .
C16 C23 3.008(8) no .
C18 C21 2.823(8) no .
C19 C22 2.786(9) no .
C20 C23 2.777(9) no .
C20 C25 3.016(8) no .
C22 C28 3.043(8) no .
C25 C27 2.723(9) no .
C26 C28 2.725(9) no .
Zn1 H9 3.1646 no .
Zn1 H11 3.5317 no 3_667
Zn1 H12 2.9920 no .
Zn1 H18 3.0220 no 1_656
Zn1 H18 3.3185 no 3_666
Zn1 H19 3.1426 no 1_656
O1 H4 2.7650 no .
O1 H11 2.6417 no 3_667
O1 H12 3.1634 no .
O1 H12 2.4875 no 3_667
O1 H19 2.4787 no 1_656
O2 H1 2.9107 no .
O2 H8 2.6918 no 1_655
O2 H9 3.1821 no .
O2 H19 3.3004 no 1_656
O3 H4 3.5743 no .
O3 H5 2.8387 no .
O3 H11 3.0566 no .
O3 H12 3.2860 no .
O3 H12 2.6368 no 3_667
O3 H18 3.1583 no 1_556
O3 H18 3.4578 no 3_566
O4 H8 2.7315 no .
O4 H9 2.7145 no 1_455
O4 H18 2.6008 no 1_556
O4 H18 2.9334 no 3_566
N1 H5 3.3102 no .
N1 H10 3.2520 no .
N1 H11 3.2226 no .
N1 H17 3.4423 no 3_666
N1 H18 2.6554 no 3_666
N2 H3 3.5370 no 1_554
N2 H11 3.4931 no 3_566
N2 H17 3.2298 no .
N2 H20 3.2592 no .
C1 H1 2.9537 no .
C1 H4 2.9218 no .
C1 H5 3.4382 no .
C1 H12 3.4996 no 3_667
C1 H19 2.8184 no 1_656
C2 H4 3.4433 no .
C2 H5 2.9414 no .
C2 H8 2.8646 no .
C2 H9 3.2373 no 1_455
C2 H12 3.4694 no 3_667
C2 H18 2.9623 no 1_556
C2 H18 3.4145 no 3_566
C3 H2 3.2724 no .
C3 H3 3.2589 no .
C3 H5 3.5024 no .
C3 H19 3.5009 no 1_656
C4 H3 3.2827 no .
C4 H4 3.2925 no .
C4 H6 3.3620 no .
C4 H10 3.1326 no 4_555
C5 H4 3.2504 no .
C5 H6 3.2528 no 4_555
C5 H7 3.4055 no .
C5 H10 3.5885 no 4_555
C6 H1 3.2848 no .
C6 H6 3.0063 no 4_555
C6 H8 3.4952 no .
C7 H1 3.2963 no .
C7 H2 3.2478 no .
C7 H12 3.4129 no 3_667
C7 H17 3.5209 no 1_556
C7 H18 3.5982 no 1_556
C8 H4 3.5346 no .
C8 H6 3.2507 no .
C8 H7 3.2445 no .
C8 H9 3.3854 no 1_455
C9 H2 3.5710 no 4_554
C9 H7 3.2625 no .
C9 H8 3.2739 no .
C10 H1 3.3840 no .
C10 H2 3.5493 no 4_554
C10 H3 3.2582 no 4_554
C10 H8 3.2751 no .
C11 H2 3.4063 no .
C11 H3 3.5909 no 4_554
C11 H5 3.2632 no .
C11 H20 3.5810 no 4_555
C12 H3 3.4634 no .
C12 H5 3.2731 no .
C12 H6 3.2746 no .
C12 H9 3.1607 no 1_455
C13 H5 3.3858 no .
C13 H12 3.1448 no .
C13 H17 3.3692 no 3_666
C13 H18 3.0594 no 3_666
C14 H1 3.3829 no 4_554
C14 H5 3.2635 no .
C14 H11 3.2555 no .
C14 H13 2.7850 no .
C14 H17 3.1463 no 3_666
C15 H2 3.4920 no 4_554
C15 H5 3.0518 no .
C15 H9 3.2630 no .
C15 H12 3.2572 no .
C15 H13 2.6643 no .
C15 H16 2.6449 no .
C15 H17 2.9158 no 3_666
C16 H4 3.2180 no 3_667
C16 H5 2.9253 no .
C16 H10 3.2535 no .
C16 H16 2.7616 no .
C16 H17 2.9557 no 3_666
C17 H4 2.9562 no 3_667
C17 H5 3.1000 no .
C17 H9 3.1391 no .
C17 H12 3.1793 no 3_667
C17 H17 3.1850 no 3_666
C17 H18 2.9780 no 3_666
C18 H1 3.5570 no 4_554
C18 H2 3.0224 no 4_554
C18 H10 2.7268 no .
C18 H11 2.6673 no .
C18 H14 3.2828 no .
C18 H15 3.2593 no .
C19 H1 3.0688 no 4_554
C19 H2 3.4771 no 4_554
C19 H10 2.8313 no .
C19 H16 3.2543 no .
C20 H7 3.4414 no 4_554
C20 H15 3.2653 no .
C20 H17 2.7614 no .
C21 H7 3.0084 no 4_554
C21 H13 3.2679 no .
C21 H16 3.2756 no .
C21 H17 2.6728 no .
C21 H20 2.7125 no .
C22 H2 3.5774 no 4_554
C22 H7 3.3992 no 4_554
C22 H14 3.2641 no .
C22 H15 3.2312 no 3_566
C22 H20 2.8213 no .
C23 H2 3.0712 no 4_554
C23 H11 2.7634 no .
C23 H13 3.2505 no .
C24 H7 3.1147 no 4_554
C24 H14 2.6772 no .
C24 H15 2.6667 no .
C24 H15 3.5615 no 3_566
C24 H18 3.2502 no .
C24 H19 3.2583 no .
C25 H3 3.4292 no 1_554
C25 H4 2.9827 no 1_554
C25 H14 2.7644 no .
C25 H20 3.2495 no .
C26 H3 3.3759 no 1_554
C26 H4 3.0362 no 1_554
C26 H19 3.1453 no .
C27 H11 3.1984 no 3_566
C27 H16 3.3458 no 3_566
C27 H18 3.1441 no .
C28 H7 2.9752 no 4_554
C28 H15 2.7914 no .
C28 H16 3.5495 no 3_566
C28 H17 3.2458 no .
H1 H2 2.6264 no .
H1 H6 3.2124 no .
H1 H10 2.5712 no 4_555
H1 H13 2.8598 no 4_555
H2 H3 2.5689 no .
H2 H5 3.4209 no 4_555
H2 H6 3.3682 no 4_555
H2 H7 3.2409 no .
H2 H10 3.4848 no 4_555
H2 H16 3.2979 no 4_555
H3 H4 2.5554 no .
H3 H6 2.9214 no 4_555
H3 H7 3.5797 no 4_555
H3 H8 3.3403 no .
H4 H11 3.1716 no 3_667
H4 H12 2.6458 no 3_667
H4 H14 3.5605 no 1_556
H4 H17 2.7125 no 1_556
H4 H18 2.8255 no 1_556
H5 H6 2.6086 no .
H5 H11 3.2943 no .
H5 H12 3.5945 no .
H5 H16 3.5075 no .
H6 H7 2.5754 no .
H6 H14 3.3135 no 4_555
H7 H8 2.6060 no .
H7 H20 2.6756 no 4_555
H8 H9 2.8075 no 1_455
H9 H10 2.3021 no .
H9 H18 3.3432 no 3_666
H10 H13 2.4083 no .
H11 H12 2.3140 no .
H11 H16 2.3488 no .
H11 H17 3.3847 no 3_666
H11 H19 2.7794 no 3_566
H12 H12 2.5152 no 3_667
H12 H18 3.2084 no 3_666
H13 H14 2.3161 no .
H13 H17 3.5185 no 3_666
H14 H17 2.3448 no .
H15 H15 2.6789 no 3_566
H15 H16 2.3267 no .
H15 H20 2.4024 no .
H16 H19 3.4965 no 3_566
H17 H18 2.2895 no .
H19 H20 2.3302 no .

loop_
_geom_torsion_atom_site_label_1
_geom_torsion_atom_site_label_2
_geom_torsion_atom_site_label_3
_geom_torsion_atom_site_label_4
_geom_torsion
_geom_torsion_publ_flag
_geom_torsion_site_symmetry_1
_geom_torsion_site_symmetry_3
_geom_torsion_site_symmetry_4
O1 Zn1 O3 C2 174.3(3) no . 3_667 3_667
O3 Zn1 O1 C1 173.8(2) no 3_667 . .
O4 Zn1 O1 C1 -1.9(4) no 1_655 . .
O1 Zn1 N1 C13 -110.5(4) no . . .
O1 Zn1 N1 C17 68.6(3) no . . .
N1 Zn1 O1 C1 79.8(3) no . . .
O1 Zn1 N2 C26 -174.9(3) no . 1_656 1_656
O1 Zn1 N2 C27 0.6(4) no . 1_656 1_656
N2 Zn1 O1 C1 -91.8(3) no 1_656 . .
O4 Zn1 O3 C2 -8.1(4) no 1_655 3_667 3_667
O3 Zn1 N1 C13 149.2(3) no 3_667 . .
O3 Zn1 N1 C17 -31.6(3) no 3_667 . .
N1 Zn1 O3 C2 -98.0(3) no . 3_667 3_667
O3 Zn1 N2 C26 -74.3(3) no 3_667 1_656 1_656
O3 Zn1 N2 C27 101.1(4) no 3_667 1_656 1_656
N2 Zn1 O3 C2 83.0(3) no 1_656 3_667 3_667
O4 Zn1 N1 C13 37.7(4) no 1_655 . .
O4 Zn1 N1 C17 -143.2(3) no 1_655 . .
O4 Zn1 N2 C26 37.3(3) no 1_655 1_656 1_656
O4 Zn1 N2 C27 -147.3(4) no 1_655 1_656 1_656
C3 Fe1 C4 C3 0.0(3) no . . .
C3 Fe1 C4 C5 117.5(5) no . . .
C4 Fe1 C3 C1 120.9(6) no . . .
C4 Fe1 C3 C4 0.0(3) no . . .
C4 Fe1 C3 C7 -119.5(5) no . . .
C3 Fe1 C5 C4 -38.8(3) no . . .
C3 Fe1 C5 C6 81.4(3) no . . .
C5 Fe1 C3 C1 160.0(5) no . . .
C5 Fe1 C3 C4 39.0(3) no . . .
C5 Fe1 C3 C7 -80.4(3) no . . .
C3 Fe1 C6 C5 -82.0(3) no . . .
C3 Fe1 C6 C7 37.9(3) no . . .
C6 Fe1 C3 C1 -156.4(5) no . . .
C6 Fe1 C3 C4 82.7(3) no . . .
C6 Fe1 C3 C7 -36.8(3) no . . .
C3 Fe1 C7 C3 0.0(3) no . . .
C3 Fe1 C7 C6 -119.8(4) no . . .
C7 Fe1 C3 C1 -119.6(6) no . . .
C7 Fe1 C3 C4 119.5(4) no . . .
C7 Fe1 C3 C7 0.0(3) no . . .
C3 Fe1 C8 C2 -49.3(5) no . . .
C3 Fe1 C8 C9 73.0(4) no . . .
C3 Fe1 C8 C12 -166.8(3) no . . .
C8 Fe1 C3 C1 -43.0(5) no . . .
C8 Fe1 C3 C4 -163.9(3) no . . .
C8 Fe1 C3 C7 76.7(4) no . . .
C3 Fe1 C9 C8 -127.6(3) no . . .
C3 Fe1 C9 C10 113.3(3) no . . .
C9 Fe1 C3 C1 -2.0(5) no . . .
C9 Fe1 C3 C4 -122.9(3) no . . .
C9 Fe1 C3 C7 117.6(3) no . . .
C3 Fe1 C10 C9 -85.6(3) no . . .
C3 Fe1 C10 C11 156.5(2) no . . .
C10 Fe1 C3 C1 42.1(5) no . . .
C10 Fe1 C3 C4 -78.8(3) no . . .
C10 Fe1 C3 C7 161.7(3) no . . .
C3 Fe1 C11 C10 -50.4(7) no . . .
C3 Fe1 C11 C12 -170.8(4) no . . .
C11 Fe1 C3 C1 77.2(7) no . . .
C11 Fe1 C3 C4 -43.8(7) no . . .
C11 Fe1 C3 C7 -163.2(5) no . . .
C4 Fe1 C5 C4 0.0(3) no . . .
C4 Fe1 C5 C6 120.1(4) no . . .
C5 Fe1 C4 C3 -117.5(5) no . . .
C5 Fe1 C4 C5 0.0(3) no . . .
C4 Fe1 C6 C5 -37.7(3) no . . .
C4 Fe1 C6 C7 82.1(3) no . . .
C6 Fe1 C4 C3 -80.6(3) no . . .
C6 Fe1 C4 C5 36.9(3) no . . .
C4 Fe1 C7 C3 37.8(3) no . . .
C4 Fe1 C7 C6 -82.0(3) no . . .
C7 Fe1 C4 C3 -37.8(3) no . . .
C7 Fe1 C4 C5 79.7(3) no . . .
C4 Fe1 C9 C8 -170.5(2) no . . .
C4 Fe1 C9 C10 70.5(3) no . . .
C9 Fe1 C4 C3 77.7(4) no . . .
C9 Fe1 C4 C5 -164.8(2) no . . .
C4 Fe1 C10 C9 -127.5(3) no . . .
C4 Fe1 C10 C11 114.6(3) no . . .
C10 Fe1 C4 C3 117.8(3) no . . .
C10 Fe1 C4 C5 -124.7(3) no . . .
C4 Fe1 C11 C10 -81.1(4) no . . .
C4 Fe1 C11 C12 158.4(3) no . . .
C11 Fe1 C4 C3 159.5(3) no . . .
C11 Fe1 C4 C5 -83.0(4) no . . .
C4 Fe1 C12 C8 -163.4(5) no . . .
C4 Fe1 C12 C11 -44.8(7) no . . .
C12 Fe1 C4 C3 -169.5(5) no . . .
C12 Fe1 C4 C5 -52.0(7) no . . .
C5 Fe1 C6 C5 0.0(3) no . . .
C5 Fe1 C6 C7 119.9(5) no . . .
C6 Fe1 C5 C4 -120.1(5) no . . .
C6 Fe1 C5 C6 0.0(3) no . . .
C5 Fe1 C7 C3 82.4(3) no . . .
C5 Fe1 C7 C6 -37.4(3) no . . .
C7 Fe1 C5 C4 -83.2(3) no . . .
C7 Fe1 C5 C6 36.9(3) no . . .
C5 Fe1 C8 C2 75.1(7) no . . .
C5 Fe1 C8 C9 -162.5(5) no . . .
C5 Fe1 C8 C12 -42.4(6) no . . .
C8 Fe1 C5 C4 -174.9(4) no . . .
C8 Fe1 C5 C6 -54.8(6) no . . .
C5 Fe1 C10 C9 -168.5(3) no . . .
C5 Fe1 C10 C11 73.6(4) no . . .
C10 Fe1 C5 C4 73.1(4) no . . .
C10 Fe1 C5 C6 -166.7(3) no . . .
C5 Fe1 C11 C10 -124.2(3) no . . .
C5 Fe1 C11 C12 115.4(3) no . . .
C11 Fe1 C5 C4 113.5(3) no . . .
C11 Fe1 C5 C6 -126.3(3) no . . .
C5 Fe1 C12 C8 160.3(3) no . . .
C5 Fe1 C12 C11 -81.1(4) no . . .
C12 Fe1 C5 C4 155.4(3) no . . .
C12 Fe1 C5 C6 -84.4(3) no . . .
C6 Fe1 C7 C3 119.8(4) no . . .
C6 Fe1 C7 C6 0.0(3) no . . .
C7 Fe1 C6 C5 -119.9(5) no . . .
C7 Fe1 C6 C7 0.0(3) no . . .
C6 Fe1 C8 C2 36.8(5) no . . .
C6 Fe1 C8 C9 159.2(3) no . . .
C6 Fe1 C8 C12 -80.7(3) no . . .
C8 Fe1 C6 C5 155.1(2) no . . .
C8 Fe1 C6 C7 -85.0(3) no . . .
C6 Fe1 C9 C8 -48.2(7) no . . .
C6 Fe1 C9 C10 -167.2(5) no . . .
C9 Fe1 C6 C5 -170.4(5) no . . .
C9 Fe1 C6 C7 -50.6(7) no . . .
C6 Fe1 C11 C10 -164.0(3) no . . .
C6 Fe1 C11 C12 75.6(4) no . . .
C11 Fe1 C6 C5 71.6(4) no . . .
C11 Fe1 C6 C7 -168.5(3) no . . .
C6 Fe1 C12 C8 117.6(3) no . . .
C6 Fe1 C12 C11 -123.8(3) no . . .
C12 Fe1 C6 C5 113.1(3) no . . .
C12 Fe1 C6 C7 -127.0(3) no . . .
C7 Fe1 C8 C2 -6.2(5) no . . .
C7 Fe1 C8 C9 116.1(3) no . . .
C7 Fe1 C8 C12 -123.7(3) no . . .
C8 Fe1 C7 C3 -125.6(3) no . . .
C8 Fe1 C7 C6 114.6(3) no . . .
C7 Fe1 C9 C8 -84.1(3) no . . .
C7 Fe1 C9 C10 156.9(3) no . . .
C9 Fe1 C7 C3 -82.1(3) no . . .
C9 Fe1 C7 C6 158.1(3) no . . .
C7 Fe1 C10 C9 -55.0(7) no . . .
C7 Fe1 C10 C11 -172.8(5) no . . .
C10 Fe1 C7 C3 -42.4(7) no . . .
C10 Fe1 C7 C6 -162.2(5) no . . .
C7 Fe1 C12 C8 77.7(4) no . . .
C7 Fe1 C12 C11 -163.7(3) no . . .
C12 Fe1 C7 C3 -168.0(3) no . . .
C12 Fe1 C7 C6 72.3(4) no . . .
C8 Fe1 C9 C8 0.0(3) no . . .
C8 Fe1 C9 C10 -119.0(4) no . . .
C9 Fe1 C8 C2 -122.3(6) no . . .
C9 Fe1 C8 C9 0.0(3) no . . .
C9 Fe1 C8 C12 120.2(4) no . . .
C8 Fe1 C10 C9 37.5(3) no . . .
C8 Fe1 C10 C11 -80.4(3) no . . .
C10 Fe1 C8 C2 -160.6(5) no . . .
C10 Fe1 C8 C9 -38.3(3) no . . .
C10 Fe1 C8 C12 81.9(3) no . . .
C8 Fe1 C11 C10 82.6(3) no . . .
C8 Fe1 C11 C12 -37.8(3) no . . .
C11 Fe1 C8 C2 155.6(5) no . . .
C11 Fe1 C8 C9 -82.1(3) no . . .
C11 Fe1 C8 C12 38.1(3) no . . .
C8 Fe1 C12 C8 0.0(3) no . . .
C8 Fe1 C12 C11 118.6(5) no . . .
C12 Fe1 C8 C2 117.5(6) no . . .
C12 Fe1 C8 C9 -120.2(4) no . . .
C12 Fe1 C8 C12 0.0(3) no . . .
C9 Fe1 C10 C9 0.0(3) no . . .
C9 Fe1 C10 C11 -117.9(5) no . . .
C10 Fe1 C9 C8 119.0(5) no . . .
C10 Fe1 C9 C10 0.0(3) no . . .
C9 Fe1 C11 C10 38.9(3) no . . .
C9 Fe1 C11 C12 -81.5(3) no . . .
C11 Fe1 C9 C8 80.8(3) no . . .
C11 Fe1 C9 C10 -38.2(3) no . . .
C9 Fe1 C12 C8 -37.1(3) no . . .
C9 Fe1 C12 C11 81.5(3) no . . .
C12 Fe1 C9 C8 37.0(2) no . . .
C12 Fe1 C9 C10 -82.1(3) no . . .
C10 Fe1 C11 C10 0.0(3) no . . .
C10 Fe1 C11 C12 -120.4(5) no . . .
C11 Fe1 C10 C9 117.9(5) no . . .
C11 Fe1 C10 C11 0.0(3) no . . .
C10 Fe1 C12 C8 -81.6(3) no . . .
C10 Fe1 C12 C11 37.0(3) no . . .
C12 Fe1 C10 C9 80.9(3) no . . .
C12 Fe1 C10 C11 -37.0(3) no . . .
C11 Fe1 C12 C8 -118.6(5) no . . .
C11 Fe1 C12 C11 -0.0(4) no . . .
C12 Fe1 C11 C10 120.4(5) no . . .
C12 Fe1 C11 C12 -0.0(3) no . . .
Zn1 O1 C1 O2 2.2(6) no . . .
Zn1 O1 C1 C3 -179.7(3) no . . .
Zn1 O3 C2 O4 -2.3(7) no 3_667 . .
Zn1 O3 C2 C8 176.9(3) no 3_667 . .
Zn1 N1 C13 C14 176.0(3) no . . .
Zn1 N1 C17 C16 -174.9(4) no . . .
C13 N1 C17 C16 4.3(8) no . . .
C17 N1 C13 C14 -3.2(8) no . . .
Zn1 N2 C26 C25 177.7(4) no 1_454 . .
Zn1 N2 C27 C28 -177.2(4) no 1_454 . .
C26 N2 C27 C28 -1.6(9) no . . .
C27 N2 C26 C25 1.9(9) no . . .
O1 C1 C3 Fe1 91.9(6) no . . .
O1 C1 C3 C4 -177.3(4) no . . .
O1 C1 C3 C7 1.9(7) no . . .
O2 C1 C3 Fe1 -89.9(6) no . . .
O2 C1 C3 C4 0.9(8) no . . .
O2 C1 C3 C7 -179.9(5) no . . .
O3 C2 C8 Fe1 86.2(6) no . . .
O3 C2 C8 C9 -4.5(7) no . . .
O3 C2 C8 C12 175.4(4) no . . .
O4 C2 C8 Fe1 -94.6(6) no . . .
O4 C2 C8 C9 174.7(4) no . . .
O4 C2 C8 C12 -5.4(7) no . . .
Fe1 C3 C4 Fe1 0.00(3) no . . .
Fe1 C3 C4 C5 -59.7(3) no . . .
Fe1 C3 C7 Fe1 0.00(3) no . . .
Fe1 C3 C7 C6 58.8(3) no . . .
C1 C3 C4 Fe1 -121.5(6) no . . .
C1 C3 C4 C5 178.8(5) no . . .
C1 C3 C7 Fe1 121.5(5) no . . .
C1 C3 C7 C6 -179.7(5) no . . .
C4 C3 C7 Fe1 -59.2(4) no . . .
C4 C3 C7 C6 -0.4(6) no . . .
C7 C3 C4 Fe1 59.2(4) no . . .
C7 C3 C4 C5 -0.5(6) no . . .
Fe1 C4 C5 Fe1 0.00(3) no . . .
Fe1 C4 C5 C6 -58.6(4) no . . .
C3 C4 C5 Fe1 59.7(4) no . . .
C3 C4 C5 C6 1.1(6) no . . .
Fe1 C5 C6 Fe1 0.00(3) no . . .
Fe1 C5 C6 C7 -59.9(4) no . . .
C4 C5 C6 Fe1 58.6(4) no . . .
C4 C5 C6 C7 -1.4(7) no . . .
Fe1 C6 C7 Fe1 -0.00(3) no . . .
Fe1 C6 C7 C3 -58.6(3) no . . .
C5 C6 C7 Fe1 59.7(5) no . . .
C5 C6 C7 C3 1.1(6) no . . .
Fe1 C8 C9 Fe1 -0.00(3) no . . .
Fe1 C8 C9 C10 58.3(3) no . . .
Fe1 C8 C12 Fe1 0.00(3) no . . .
Fe1 C8 C12 C11 -58.7(3) no . . .
C2 C8 C9 Fe1 119.4(5) no . . .
C2 C8 C9 C10 177.7(4) no . . .
C2 C8 C12 Fe1 -120.1(5) no . . .
C2 C8 C12 C11 -178.8(4) no . . .
C9 C8 C12 Fe1 59.8(4) no . . .
C9 C8 C12 C11 1.1(6) no . . .
C12 C8 C9 Fe1 -60.5(4) no . . .
C12 C8 C9 C10 -2.2(6) no . . .
Fe1 C9 C10 Fe1 0.00(3) no . . .
Fe1 C9 C10 C11 61.4(4) no . . .
C8 C9 C10 Fe1 -58.9(4) no . . .
C8 C9 C10 C11 2.5(6) no . . .
Fe1 C10 C11 Fe1 -0.00(3) no . . .
Fe1 C10 C11 C12 59.1(4) no . . .
C9 C10 C11 Fe1 -60.9(4) no . . .
C9 C10 C11 C12 -1.8(7) no . . .
Fe1 C11 C12 Fe1 0.00(3) no . . .
Fe1 C11 C12 C8 58.4(4) no . . .
C10 C11 C12 Fe1 -57.9(5) no . . .
C10 C11 C12 C8 0.5(7) no . . .
N1 C13 C14 C15 1.9(8) no . . .
C13 C14 C15 C16 -1.5(8) no . . .
C13 C14 C15 C18 178.2(5) no . . .
C14 C15 C16 C17 2.6(8) no . . .
C14 C15 C18 C19 -36.5(8) no . . .
C14 C15 C18 C23 144.5(5) no . . .
C16 C15 C18 C19 143.3(5) no . . .
C16 C15 C18 C23 -35.8(8) no . . .
C18 C15 C16 C17 -177.1(5) no . . .
C15 C16 C17 N1 -4.2(9) no . . .
C15 C18 C19 C20 -177.8(5) no . . .
C15 C18 C23 C22 178.2(5) no . . .
C19 C18 C23 C22 -0.9(8) no . . .
C23 C18 C19 C20 1.3(8) no . . .
C18 C19 C20 C21 0.2(8) no . . .
C19 C20 C21 C22 -2.2(8) no . . .
C19 C20 C21 C24 179.0(5) no . . .
C20 C21 C22 C23 2.6(8) no . . .
C20 C21 C24 C25 -34.8(8) no . . .
C20 C21 C24 C28 142.7(6) no . . .
C22 C21 C24 C25 146.4(5) no . . .
C22 C21 C24 C28 -36.1(8) no . . .
C24 C21 C22 C23 -178.5(5) no . . .
C21 C22 C23 C18 -1.1(8) no . . .
C21 C24 C25 C26 -179.2(5) no . . .
C21 C24 C28 C27 179.5(5) no . . .
C25 C24 C28 C27 -2.9(8) no . . .
C28 C24 C25 C26 3.2(9) no . . .
C24 C25 C26 N2 -2.8(10) no . . .
N2 C27 C28 C24 2.3(9) no . . .

loop_
_platon_squeeze_void_nr
_platon_squeeze_void_average_x
_platon_squeeze_void_average_y
_platon_squeeze_void_average_z
_platon_squeeze_void_volume
_platon_squeeze_void_count_electrons
1 -0.173 0.250 0.044 299 69
2 0.172 0.750 0.315 299 69
